data_4349901
loop_
_publ_author_name
'Bazhin, Denis N.'
'Kudyakova, Yulia S.'
'Bogomyakov, Artem S.'
'Slepukhin, Pavel A.'
'Kim, Grigory A.'
'Burgart, Yanina V.'
'Saloutin, Victor I.'

_publ_section_title
;
 Dinuclear lanthanide--lithium complexes based on fluorinated
 \b-diketonate with acetal group: magnetism and effect of crystal packing
 on mechanoluminescence
;
_journal_issue 1
_journal_name_full 'Inorganic Chemistry Frontiers'
_journal_page_first 40
_journal_paper_doi 10.1039/C8QI00772A
_journal_volume 6
_journal_year 2019
_chemical_absolute_configuration ad
_chemical_formula_moiety 'C33 H44 Eu F12 Li O17'
_chemical_formula_sum 'C33 H44 Eu F12 Li O17'
_chemical_formula_weight 1099.58
_space_group_crystal_system monoclinic
_space_group_IT_number 7
_space_group_name_Hall 'P -2yac'
_space_group_name_H-M_alt 'P 1 n 1'
_atom_sites_solution_hydrogens geom
_atom_sites_solution_primary direct
_atom_sites_solution_secondary difmap
_audit_creation_date 2017-12-20
_audit_creation_method
;
  Olex2 1.2-ac2
  (compiled 2012.03.27 svn.r2268, GUI svn.r4156)
;
_audit_update_record
;
2018-07-12 deposited with the CCDC.
2018-09-18 downloaded from the CCDC.
;
_cell_angle_alpha 90.00
_cell_angle_beta 94.761(3)
_cell_angle_gamma 90.00
_cell_formula_units_Z 2
_cell_length_a 12.1561(6)
_cell_length_b 12.2251(4)
_cell_length_c 15.8952(4)
_cell_measurement_reflns_used 4189
_cell_measurement_temperature 295(2)
_cell_measurement_theta_max 28.3360
_cell_measurement_theta_min 2.7050
_cell_volume 2354.03(15)
_computing_cell_refinement
;
CrysAlisPro, Agilent Technologies,
Version 1.171.36.32 (release 02-08-2013 CrysAlis171 .NET)
(compiled Aug  2 2013,16:46:58)
;
_computing_data_collection
;
CrysAlisPro, Agilent Technologies,
Version 1.171.36.32 (release 02-08-2013 CrysAlis171 .NET)
(compiled Aug  2 2013,16:46:58)
;
_computing_data_reduction
;
CrysAlisPro, Agilent Technologies,
Version 1.171.36.32 (release 02-08-2013 CrysAlis171 .NET)
(compiled Aug  2 2013,16:46:58)
;
_computing_molecular_graphics
;
O. V. Dolomanov, L. J. Bourhis, R. J. Gildea, J. A. K. Howard and H. Puschmann,
OLEX2: a complete structure solution, refinement and analysis program.
J. Appl. Cryst. (2009). 42, 339-341.
;
_computing_publication_material
;
O. V. Dolomanov, L. J. Bourhis, R. J. Gildea, J. A. K. Howard and H. Puschmann,
OLEX2: a complete structure solution, refinement and analysis program.
J. Appl. Cryst. (2009). 42, 339-341.
;
_computing_structure_refinement
;
SHELXL, G.M. Sheldrick, Acta Cryst.
(2008). A64, 112-122
;
_computing_structure_solution
;
SHELXS, G.M. Sheldrick, Acta Cryst.
(2008). A64, 112-122
;
_diffrn_ambient_temperature 295(2)
_diffrn_detector_area_resol_mean 15.9555
_diffrn_measured_fraction_theta_full 0.9997
_diffrn_measured_fraction_theta_max 0.6229
_diffrn_measurement_details
;
#__ type_ start__ end____ width___ exp.time_
  1 omega  -16.00   16.00   1.0000    8.8100
omega____ theta____ kappa____ phi______ frames
    -      -20.9487  -99.0000   90.0000 32

#__ type_ start__ end____ width___ exp.time_
  2 omega  -92.00  -35.00   1.0000    8.8100
omega____ theta____ kappa____ phi______ frames
    -      -20.9487 -178.0000  -30.0000 57

#__ type_ start__ end____ width___ exp.time_
  3 omega  -25.00   19.00   1.0000    8.8100
omega____ theta____ kappa____ phi______ frames
    -      -20.9487  -99.0000  -90.0000 44

#__ type_ start__ end____ width___ exp.time_
  4 omega   20.00   51.00   1.0000    8.8100
omega____ theta____ kappa____ phi______ frames
    -      -20.9487   38.0000  -60.0000 31

#__ type_ start__ end____ width___ exp.time_
  5 omega  -12.00   76.00   1.0000    8.8100
omega____ theta____ kappa____ phi______ frames
    -       23.4487   19.0000   60.0000 88
;
_diffrn_measurement_device_type 'Xcalibur, Eos'
_diffrn_measurement_method '\w scans'
_diffrn_orient_matrix_UB_11 -0.0240330000
_diffrn_orient_matrix_UB_12 0.0524396000
_diffrn_orient_matrix_UB_13 -0.0070107000
_diffrn_orient_matrix_UB_21 0.0534066000
_diffrn_orient_matrix_UB_22 0.0236142000
_diffrn_orient_matrix_UB_23 0.0012190000
_diffrn_orient_matrix_UB_31 0.0003830000
_diffrn_orient_matrix_UB_32 -0.0076805000
_diffrn_orient_matrix_UB_33 -0.0441949000
_diffrn_radiation_monochromator graphite
_diffrn_radiation_type 'Mo K\a'
_diffrn_radiation_wavelength 0.7107
_diffrn_reflns_av_R_equivalents 0.0322
_diffrn_reflns_av_unetI/netI 0.0489
_diffrn_reflns_limit_h_max 16
_diffrn_reflns_limit_h_min -16
_diffrn_reflns_limit_k_max 16
_diffrn_reflns_limit_k_min -17
_diffrn_reflns_limit_l_max 22
_diffrn_reflns_limit_l_min -19
_diffrn_reflns_number 13076
_diffrn_reflns_theta_full 26.00
_diffrn_reflns_theta_max 30.81
_diffrn_reflns_theta_min 2.03
_diffrn_source 'Enhance (Mo) X-ray Source'
_exptl_absorpt_coefficient_mu 1.443
_exptl_absorpt_correction_T_max 1.00000
_exptl_absorpt_correction_T_min 0.74889
_exptl_absorpt_correction_type multi-scan
_exptl_absorpt_process_details
;
CrysAlisPro, Agilent Technologies,
Version 1.171.36.32 (release 02-08-2013 CrysAlis171 .NET)
(compiled Aug  2 2013,16:46:58)
Empirical absorption correction using spherical harmonics,
 implemented in SCALE3 ABSPACK scaling algorithm.
;
_exptl_crystal_colour colourless
_exptl_crystal_colour_primary colourless
_exptl_crystal_density_diffrn 1.551
_exptl_crystal_density_method 'not measured'
_exptl_crystal_description block
_exptl_crystal_F_000 1104
_exptl_crystal_preparation Luminescent,Tribolumenescent
_exptl_crystal_recrystallization_method 'Re-crystallisation from solvent: methanol'
_exptl_crystal_size_max 0.26
_exptl_crystal_size_mid 0.22
_exptl_crystal_size_min 0.17
_refine_diff_density_max 0.695
_refine_diff_density_min -0.966
_refine_diff_density_rms 0.110
_refine_ls_abs_structure_details 'Flack H D (1983), Acta Cryst. A39, 876-881'
_refine_ls_abs_structure_Flack -0.015(10)
_refine_ls_extinction_method none
_refine_ls_goodness_of_fit_ref 1.007
_refine_ls_hydrogen_treatment mixed
_refine_ls_matrix_type full
_refine_ls_number_parameters 758
_refine_ls_number_reflns 9182
_refine_ls_number_restraints 151
_refine_ls_restrained_S_all 1.017
_refine_ls_R_factor_all 0.0497
_refine_ls_R_factor_gt 0.0371
_refine_ls_shift/su_max 0.000
_refine_ls_shift/su_mean 0.000
_refine_ls_structure_factor_coef Fsqd
_refine_ls_weighting_details 'calc w=1/[\s^2^(Fo^2^)+(0.0500P)^2^+0.0000P] where P=(Fo^2^+2Fc^2^)/3'
_refine_ls_weighting_scheme calc
_refine_ls_wR_factor_gt 0.0864
_refine_ls_wR_factor_ref 0.0958
_reflns_number_gt 7822
_reflns_number_total 9182
_reflns_threshold_expression >2sigma(I)
_cod_data_source_file c8qi00772a5.cif
_cod_data_source_block exp_1019
_cod_original_cell_volume 2354.02(16)
_cod_database_code 4349901
_reflns_odcompleteness_completeness 99.97
_reflns_odcompleteness_iscentric 1
_reflns_odcompleteness_theta 28.22

loop_
_space_group_symop_id
_space_group_symop_operation_xyz
1 'x, y, z'
2 'x+1/2, -y, z+1/2'

loop_
_atom_site_label
_atom_site_type_symbol
_atom_site_fract_x
_atom_site_fract_y
_atom_site_fract_z
_atom_site_U_iso_or_equiv
_atom_site_adp_type
_atom_site_occupancy
_atom_site_symmetry_multiplicity
_atom_site_calc_flag
_atom_site_refinement_flags
_atom_site_disorder_assembly
_atom_site_disorder_group
Eu1 Eu 0.76929(2) 0.822972(17) 0.355970(19) 0.04576(7) Uani 1 1 d . H .
F1 F 0.763(4) 1.221(2) 0.252(3) 0.23(2) Uani 0.50 1 d P A 2
F2 F 0.7283(18) 1.178(3) 0.218(3) 0.19(2) Uani 0.50 1 d P A 1
F3 F 0.7485(19) 1.1295(19) 0.1507(15) 0.141(10) Uani 0.50 1 d P A 2
F4 F 0.820(2) 1.1004(19) 0.1223(10) 0.154(8) Uani 0.50 1 d PU A 1
F5 F 0.907(2) 1.197(2) 0.1745(14) 0.126(8) Uani 0.50 1 d PU A 2
F6 F 0.887(2) 1.2274(16) 0.2094(13) 0.106(6) Uani 0.50 1 d PU A 1
F7 F 0.4796(5) 0.7811(9) 0.1182(3) 0.168(3) Uani 1 1 d . . .
F8 F 0.4069(7) 0.8921(6) 0.1907(6) 0.164(3) Uani 1 1 d . . .
F9 F 0.3442(5) 0.7365(7) 0.1835(4) 0.129(2) Uani 1 1 d . . .
F10 F 1.0810(7) 0.3106(4) 0.3492(4) 0.138(3) Uani 1 1 d . . .
F11 F 1.1083(7) 0.3334(5) 0.4803(4) 0.139(3) Uani 1 1 d . . .
F12 F 0.9606(7) 0.2701(5) 0.4309(5) 0.148(3) Uani 1 1 d . . .
F13 F 0.503(2) 1.011(2) 0.554(2) 0.224(11) Uani 0.50 1 d PU B 2
F14 F 0.5879(18) 1.0602(17) 0.6223(10) 0.123(6) Uani 0.50 1 d PU B 1
F15 F 0.6413(18) 1.1039(18) 0.6102(15) 0.147(8) Uani 0.50 1 d PU B 2
F16 F 0.6807(18) 1.1563(12) 0.5233(14) 0.127(6) Uani 0.50 1 d PU B 1
F17 F 0.578(3) 1.115(2) 0.4880(15) 0.160(9) Uani 0.50 1 d PU B 2
F18 F 0.5242(13) 1.065(2) 0.4997(13) 0.124(7) Uani 0.50 1 d P B 1
O1 O 0.6050(10) 0.5010(11) 0.4899(8) 0.067(3) Uani 0.50 1 d PU C 1
O2 O 0.5584(16) 0.5344(16) 0.5078(11) 0.110(5) Uani 0.50 1 d PU D 2
O3 O 0.4717(11) 0.4705(12) 0.3874(10) 0.071(3) Uani 0.50 1 d PU D 2
O4 O 0.4297(11) 0.5021(13) 0.3939(10) 0.079(4) Uani 0.50 1 d PU C 1
O5 O 0.6479(4) 0.6881(4) 0.4070(3) 0.0723(13) Uani 1 1 d . H .
O6 O 0.6033(4) 0.8183(4) 0.2681(3) 0.0623(11) Uani 1 1 d . . .
O7 O 0.7847(4) 0.9793(4) 0.2718(3) 0.0659(12) Uani 1 1 d . . .
O8 O 0.6938(5) 0.9511(4) 0.4437(3) 0.0730(14) Uani 1 1 d . . .
O9 O 0.8297(3) 0.7824(4) 0.5019(2) 0.0551(9) Uani 1 1 d . . .
O10 O 0.8751(4) 0.6609(3) 0.3690(2) 0.0559(10) Uani 1 1 d . H .
O11 O 0.9537(3) 0.8863(3) 0.3731(2) 0.0552(9) Uani 1 1 d . . .
O12 O 0.8242(4) 0.7325(3) 0.2223(2) 0.0601(10) Uani 1 1 d . . .
O13 O 0.8501(18) 0.5576(18) 0.1686(12) 0.075(5) Uani 0.25 1 d PDU E 2
O14 O 0.9294(6) 0.5969(6) 0.1649(3) 0.0639(15) Uani 0.75 1 d PU F 1
O15 O 0.9745(5) 0.5023(4) 0.4773(2) 0.0764(13) Uani 1 1 d . . .
O16 O 1.0779(6) 0.7233(5) 0.5035(4) 0.0990(18) Uani 1 1 d D . .
H16 H 1.0787 0.7992 0.4996 0.119 Uiso 1 1 calc R G 1
O17 O 1.1390(4) 0.9394(5) 0.4692(3) 0.0821(15) Uani 1 1 d . A .
O18 O 1.1732(4) 1.0666(5) 0.3665(3) 0.0896(16) Uani 1 1 d . A .
O19 O 0.7775(14) 0.7252(14) 0.7062(8) 0.086(4) Uani 0.40 1 d P B 2
O20 O 0.8618(9) 0.7736(9) 0.7172(4) 0.079(2) Uani 0.60 1 d P B 1
O21 O 0.8936(5) 0.6486(4) 0.6143(3) 0.0788(14) Uani 1 1 d . . .
C1 C 1.0375(8) 0.3433(6) 0.4165(5) 0.084(2) Uani 1 1 d . . .
C1A C 0.748(7) 0.527(7) 0.180(5) 0.09(2) Uani 0.25 1 d PU E 2
H1AA H 0.7165 0.4903 0.1305 0.136 Uiso 0.25 1 calc PR E 2
H1AB H 0.7046 0.5901 0.1910 0.136 Uiso 0.25 1 calc PR E 2
H1AC H 0.7492 0.4780 0.2276 0.136 Uiso 0.25 1 calc PR E 2
C1B C 0.701(5) 0.681(3) 0.673(4) 0.109(8) Uani 0.60 1 d P B 1
H1BA H 0.6684 0.6301 0.6318 0.163 Uiso 0.60 1 calc PR B 1
H1BB H 0.6526 0.7423 0.6770 0.163 Uiso 0.60 1 calc PR B 1
H1BC H 0.7114 0.6451 0.7268 0.163 Uiso 0.60 1 calc PR B 1
C1C C 1.1729(14) 0.6766(15) 0.5147(16) 0.208(10) Uani 1 1 d DU H 1
H1CA H 1.1703 0.6071 0.4866 0.311 Uiso 1 1 calc R H 1
H1CB H 1.1915 0.6659 0.5740 0.311 Uiso 1 1 calc R H 1
H1CC H 1.2276 0.7221 0.4920 0.311 Uiso 1 1 calc R H 1
C2 C 0.8503(7) 0.6185(9) 0.2221(6) 0.053(2) Uani 0.75 1 d PU F 1
C3 C 0.9853(6) 0.4570(5) 0.4100(4) 0.0651(16) Uani 1 1 d . . .
C4 C 0.8986(6) 0.5929(5) 0.3132(3) 0.0566(14) Uani 1 1 d . . .
C5 C 0.9532(7) 0.4947(6) 0.3282(4) 0.0682(18) Uani 1 1 d . F .
H5 H 0.9693 0.4520 0.2824 0.082 Uiso 1 1 calc R . .
C6 C 0.895(2) 0.633(3) 0.220(2) 0.053(2) Uani 0.25 1 d PD E 2
C7 C 0.751(2) 0.545(2) 0.1957(14) 0.087(6) Uani 0.75 1 d PU F 1
H7A H 0.6913 0.5627 0.2293 0.131 Uiso 0.75 1 calc PR F 1
H7B H 0.7714 0.4701 0.2041 0.131 Uiso 0.75 1 calc PR F 1
H7C H 0.7281 0.5575 0.1372 0.131 Uiso 0.75 1 calc PR F 1
C8 C 0.997(3) 0.634(5) 0.180(3) 0.091(16) Uani 0.25 1 d PDU E 2
H8A H 0.9946 0.5793 0.1366 0.137 Uiso 0.25 1 calc PR E 2
H8B H 1.0579 0.6193 0.2209 0.137 Uiso 0.25 1 calc PR E 2
H8C H 1.0075 0.7048 0.1550 0.137 Uiso 0.25 1 calc PR E 2
C9 C 1.0329(15) 0.6594(14) 0.1824(11) 0.084(4) Uani 0.75 1 d PU F 1
H9A H 1.0661 0.6720 0.1305 0.126 Uiso 0.75 1 calc PR F 1
H9B H 1.0829 0.6185 0.2203 0.126 Uiso 0.75 1 calc PR F 1
H9C H 1.0169 0.7282 0.2077 0.126 Uiso 0.75 1 calc PR F 1
C10 C 0.7916(8) 0.7811(9) 0.1402(4) 0.085(3) Uani 1 1 d . F .
H10A H 0.7126 0.7802 0.1304 0.127 Uiso 1 1 calc R . .
H10B H 0.8232 0.7398 0.0968 0.127 Uiso 1 1 calc R . .
H10C H 0.8175 0.8552 0.1392 0.127 Uiso 1 1 calc R . .
C11 C 0.8190(12) 1.1470(12) 0.2064(9) 0.114(5) Uani 1 1 d . . .
C12 C 0.8595(5) 1.0463(5) 0.2615(4) 0.0628(16) Uani 1 1 d . A .
C13 C 0.9675(5) 1.0468(5) 0.2951(4) 0.0639(16) Uani 1 1 d . . .
H13 H 1.0141 1.1029 0.2809 0.077 Uiso 1 1 calc R A .
C14 C 1.0086(5) 0.9645(5) 0.3504(3) 0.0546(13) Uani 1 1 d . A .
C15 C 1.1307(6) 0.9656(7) 0.3853(5) 0.079(2) Uani 1 1 d . . .
C16 C 1.1916(7) 0.8688(9) 0.3401(6) 0.101(3) Uani 1 1 d . A .
H16A H 1.2665 0.8632 0.3641 0.152 Uiso 1 1 calc R . .
H16B H 1.1911 0.8839 0.2808 0.152 Uiso 1 1 calc R . .
H16C H 1.1538 0.8012 0.3482 0.152 Uiso 1 1 calc R . .
C17 C 1.2844(7) 1.0871(10) 0.3953(7) 0.129(4) Uani 1 1 d . . .
H17A H 1.3320 1.0578 0.3556 0.193 Uiso 1 1 calc R A .
H17B H 1.3007 1.0527 0.4492 0.193 Uiso 1 1 calc R . .
H17C H 1.2960 1.1645 0.4007 0.193 Uiso 1 1 calc R . .
C18 C 1.0853(8) 1.0175(8) 0.5161(5) 0.096(3) Uani 1 1 d . . .
H18A H 1.0076 1.0163 0.4995 0.144 Uiso 1 1 calc R A .
H18B H 1.1142 1.0889 0.5056 0.144 Uiso 1 1 calc R . .
H18C H 1.0975 1.0008 0.5751 0.144 Uiso 1 1 calc R . .
C20 C 0.9350(12) 0.5634(9) 0.6714(5) 0.140(5) Uani 1 1 d . H .
H20A H 0.9086 0.5752 0.7259 0.209 Uiso 1 1 calc R . .
H20B H 1.0143 0.5648 0.6762 0.209 Uiso 1 1 calc R . .
H20C H 0.9098 0.4936 0.6499 0.209 Uiso 1 1 calc R . .
C21 C 0.6172(12) 1.0630(13) 0.5423(7) 0.131(5) Uani 1 1 d . . .
C22 C 0.6831(6) 0.9590(7) 0.5221(4) 0.0739(19) Uani 1 1 d . B .
C23 C 0.7262(7) 0.8942(7) 0.5849(4) 0.085(2) Uani 1 1 d . . .
H23 H 0.7094 0.9090 0.6397 0.102 Uiso 1 1 calc R B .
C24 C 0.7955(6) 0.8053(7) 0.5711(4) 0.0604(19) Uani 1 1 d . B .
C25 C 0.8155(16) 0.7209(19) 0.6453(12) 0.066(4) Uani 0.60 1 d P B 1
C26 C 0.704(8) 0.647(5) 0.670(6) 0.109(8) Uani 0.40 1 d PU B 2
H26A H 0.7243 0.6277 0.6146 0.163 Uiso 0.40 1 calc PR B 2
H26B H 0.6301 0.6761 0.6651 0.163 Uiso 0.40 1 calc PR B 2
H26C H 0.7058 0.5824 0.7046 0.163 Uiso 0.40 1 calc PR B 2
C27 C 0.858(2) 0.750(3) 0.6487(18) 0.059(6) Uani 0.40 1 d P B 2
C28 C 0.962(5) 0.808(4) 0.716(3) 0.092(11) Uani 0.40 1 d P B 2
H28A H 1.0238 0.7584 0.7233 0.138 Uiso 0.40 1 calc PR B 2
H28B H 0.9350 0.8215 0.7704 0.138 Uiso 0.40 1 calc PR B 2
H28C H 0.9857 0.8754 0.6929 0.138 Uiso 0.40 1 calc PR B 2
C29 C 0.954(3) 0.833(3) 0.6950(17) 0.090(8) Uani 0.60 1 d P B 1
H29A H 0.9968 0.7887 0.6606 0.134 Uiso 0.60 1 calc PR B 1
H29B H 0.9976 0.8547 0.7452 0.134 Uiso 0.60 1 calc PR B 1
H29C H 0.9289 0.8974 0.6639 0.134 Uiso 0.60 1 calc PR B 1
C30 C 0.4358(6) 0.7911(8) 0.1883(5) 0.0734(19) Uani 1 1 d . . .
C31 C 0.5177(5) 0.7610(6) 0.2624(3) 0.0576(14) Uani 1 1 d . . .
C32 C 0.4906(6) 0.6761(5) 0.3126(4) 0.0629(16) Uani 1 1 d . . .
H32 H 0.4245 0.6391 0.2996 0.076 Uiso 1 1 calc R . .
C33 C 0.5600(6) 0.6431(6) 0.3835(4) 0.0686(18) Uani 1 1 d . . .
C34 C 0.5431(16) 0.5272(18) 0.4311(15) 0.087(6) Uani 0.50 1 d PDU D 2
C35 C 0.5064(13) 0.5645(13) 0.4440(8) 0.054(3) Uani 0.50 1 d PDU C 1
C36 C 0.462(6) 0.611(5) 0.524(3) 0.12(2) Uani 0.50 1 d P D 2
H36A H 0.4033 0.6002 0.4806 0.186 Uiso 0.50 1 calc PR D 2
H36B H 0.4867 0.6852 0.5235 0.186 Uiso 0.50 1 calc PR D 2
H36C H 0.4362 0.5940 0.5779 0.186 Uiso 0.50 1 calc PR D 2
C37 C 0.445(6) 0.628(4) 0.505(2) 0.113(15) Uani 0.50 1 d PD C 1
H37A H 0.4941 0.6775 0.5363 0.170 Uiso 0.50 1 calc PR C 1
H37B H 0.4131 0.5788 0.5436 0.170 Uiso 0.50 1 calc PR C 1
H37C H 0.3866 0.6692 0.4749 0.170 Uiso 0.50 1 calc PR C 1
C38 C 0.687(3) 0.444(4) 0.444(4) 0.116(13) Uani 0.50 1 d P C 1
H38A H 0.6597 0.4357 0.3864 0.175 Uiso 0.50 1 calc PR C 1
H38B H 0.7011 0.3734 0.4692 0.175 Uiso 0.50 1 calc PR C 1
H38C H 0.7541 0.4859 0.4477 0.175 Uiso 0.50 1 calc PR C 1
C39 C 0.642(3) 0.453(4) 0.437(4) 0.143(16) Uani 0.50 1 d PD D 2
H39A H 0.6811 0.4615 0.3875 0.214 Uiso 0.50 1 d PR D 2
H39B H 0.6162 0.3785 0.4400 0.214 Uiso 0.50 1 d PR D 2
H39C H 0.6900 0.4689 0.4863 0.214 Uiso 0.50 1 d PR D 2
C40 C 0.374(2) 0.416(2) 0.434(2) 0.114(8) Uani 0.50 1 d PU C 1
H40A H 0.4268 0.3713 0.4667 0.171 Uiso 0.50 1 calc PR C 1
H40B H 0.3339 0.3715 0.3921 0.171 Uiso 0.50 1 calc PR C 1
H40C H 0.3230 0.4467 0.4709 0.171 Uiso 0.50 1 calc PR C 1
C41 C 0.427(2) 0.375(2) 0.424(2) 0.114(8) Uani 0.50 1 d P D 2
H41A H 0.3501 0.3675 0.4037 0.171 Uiso 0.50 1 calc PR D 2
H41B H 0.4328 0.3811 0.4840 0.171 Uiso 0.50 1 calc PR D 2
H41C H 0.4664 0.3113 0.4075 0.171 Uiso 0.50 1 calc PR D 2
Li1 Li 0.9341(11) 0.6559(9) 0.4935(6) 0.068(3) Uani 1 1 d . H .

loop_
_atom_site_aniso_label
_atom_site_aniso_U_11
_atom_site_aniso_U_22
_atom_site_aniso_U_33
_atom_site_aniso_U_23
_atom_site_aniso_U_13
_atom_site_aniso_U_12
Eu1 0.05963(12) 0.03718(11) 0.04001(10) 0.00192(17) 0.00143(7) -0.0026(2)
F1 0.28(5) 0.089(14) 0.30(3) -0.022(17) -0.10(3) 0.07(2)
F2 0.090(11) 0.15(3) 0.34(5) 0.17(3) 0.03(2) 0.040(15)
F3 0.127(15) 0.127(17) 0.151(17) 0.078(14) -0.095(14) -0.045(14)
F4 0.192(15) 0.171(14) 0.088(9) 0.062(8) -0.050(10) 0.015(13)
F5 0.130(12) 0.122(16) 0.122(13) 0.082(11) -0.005(10) -0.019(11)
F6 0.123(12) 0.061(8) 0.128(12) 0.047(8) -0.030(10) -0.012(8)
F7 0.111(4) 0.337(11) 0.053(3) 0.027(4) -0.002(3) 0.019(6)
F8 0.171(6) 0.097(5) 0.208(8) 0.038(5) -0.080(6) 0.013(5)
F9 0.100(4) 0.145(6) 0.134(5) 0.037(4) -0.040(3) -0.048(4)
F10 0.236(8) 0.085(4) 0.100(4) 0.010(3) 0.054(5) 0.086(4)
F11 0.186(6) 0.110(5) 0.112(5) -0.007(3) -0.037(4) 0.071(5)
F12 0.208(7) 0.059(3) 0.180(6) 0.020(4) 0.029(5) -0.001(4)
F13 0.159(14) 0.239(19) 0.28(2) -0.018(17) 0.049(15) 0.060(13)
F14 0.156(12) 0.133(13) 0.085(7) 0.003(8) 0.045(8) 0.085(10)
F15 0.163(13) 0.123(13) 0.153(14) -0.078(11) 0.006(11) 0.045(10)
F16 0.152(14) 0.059(7) 0.172(14) -0.024(8) 0.021(11) 0.009(8)
F17 0.201(18) 0.120(14) 0.164(13) 0.021(11) 0.046(14) 0.095(13)
F18 0.087(9) 0.16(2) 0.128(12) -0.010(11) -0.010(8) 0.056(10)
O1 0.070(6) 0.068(6) 0.067(5) 0.025(5) 0.017(5) 0.004(5)
O2 0.125(9) 0.106(9) 0.099(8) 0.030(7) 0.004(7) -0.022(8)
O3 0.084(7) 0.057(6) 0.070(6) 0.008(5) 0.002(6) -0.020(6)
O4 0.087(7) 0.080(8) 0.069(6) 0.020(6) 0.011(6) -0.024(6)
O5 0.086(3) 0.069(3) 0.060(3) 0.018(2) -0.008(2) -0.027(3)
O6 0.064(2) 0.065(3) 0.056(2) 0.0119(18) -0.0027(18) -0.012(2)
O7 0.068(3) 0.053(3) 0.074(3) 0.019(2) -0.011(2) -0.013(2)
O8 0.098(4) 0.064(3) 0.056(3) -0.007(2) 0.000(2) 0.020(3)
O9 0.076(2) 0.053(2) 0.0351(17) -0.0030(16) 0.0018(16) 0.012(2)
O10 0.086(3) 0.043(2) 0.0388(19) -0.0023(15) 0.0030(17) 0.011(2)
O11 0.060(2) 0.040(2) 0.064(2) 0.0146(18) -0.0029(17) -0.0037(19)
O12 0.093(3) 0.051(2) 0.0342(17) 0.0048(16) -0.0029(16) 0.015(2)
O13 0.088(9) 0.073(9) 0.065(8) 0.002(7) 0.008(7) -0.006(8)
O14 0.086(4) 0.065(4) 0.042(3) -0.010(2) 0.013(3) 0.001(3)
O15 0.133(4) 0.049(3) 0.047(2) 0.0029(18) 0.011(2) 0.020(3)
O16 0.108(5) 0.067(4) 0.123(5) 0.025(4) 0.018(4) 0.018(4)
O17 0.085(3) 0.078(4) 0.080(3) 0.009(3) -0.016(2) 0.009(3)
O18 0.075(3) 0.082(4) 0.107(4) 0.035(3) -0.021(3) -0.030(3)
O19 0.098(10) 0.111(12) 0.051(7) -0.010(7) 0.023(7) -0.012(10)
O20 0.101(7) 0.096(7) 0.040(4) -0.007(4) 0.002(4) 0.020(6)
O21 0.128(4) 0.066(3) 0.044(2) 0.008(2) 0.018(2) 0.030(3)
C1 0.127(7) 0.060(5) 0.065(4) 0.011(3) 0.012(4) 0.016(5)
C1A 0.10(2) 0.09(3) 0.09(3) -0.002(18) 0.011(18) 0.001(18)
C1B 0.140(9) 0.11(2) 0.080(7) 0.019(17) 0.029(6) -0.023(17)
C1C 0.187(15) 0.181(17) 0.246(17) 0.030(11) -0.035(13) -0.015(11)
C2 0.067(5) 0.052(4) 0.039(3) -0.011(3) 0.002(4) 0.002(5)
C3 0.100(4) 0.042(3) 0.055(3) -0.003(3) 0.019(3) 0.006(3)
C4 0.094(4) 0.042(3) 0.034(2) -0.004(2) 0.009(2) 0.002(3)
C5 0.109(5) 0.051(4) 0.046(3) -0.001(3) 0.018(3) 0.016(4)
C6 0.067(5) 0.052(4) 0.039(3) -0.011(3) 0.002(4) 0.002(5)
C7 0.110(10) 0.084(10) 0.064(8) -0.015(7) -0.012(6) -0.022(8)
C8 0.09(2) 0.11(2) 0.080(19) -0.005(17) 0.003(16) -0.011(18)
C9 0.094(9) 0.094(10) 0.068(8) 0.004(6) 0.030(7) -0.037(7)
C10 0.120(7) 0.098(6) 0.037(3) 0.017(4) 0.005(4) 0.031(6)
C11 0.105(9) 0.097(8) 0.131(10) 0.063(8) -0.041(7) -0.032(8)
C12 0.077(4) 0.045(3) 0.062(3) 0.015(3) -0.018(3) -0.009(3)
C13 0.074(4) 0.045(3) 0.069(4) 0.019(3) -0.014(3) -0.017(3)
C14 0.065(3) 0.047(3) 0.050(3) 0.000(2) -0.002(2) -0.008(3)
C15 0.079(4) 0.077(5) 0.080(4) 0.017(4) -0.006(3) -0.024(4)
C16 0.077(5) 0.121(8) 0.105(6) -0.011(6) 0.005(4) -0.002(6)
C17 0.084(5) 0.140(10) 0.154(9) 0.051(7) -0.036(5) -0.060(6)
C18 0.111(6) 0.083(6) 0.089(5) -0.031(5) -0.023(4) 0.011(5)
C20 0.241(14) 0.114(8) 0.065(5) 0.034(5) 0.021(6) 0.080(9)
C21 0.151(11) 0.162(13) 0.076(6) -0.022(7) -0.010(6) 0.100(11)
C22 0.085(4) 0.073(5) 0.063(4) -0.015(3) -0.001(3) 0.022(4)
C23 0.112(5) 0.095(6) 0.047(3) -0.012(3) 0.002(3) 0.045(5)
C24 0.076(4) 0.066(5) 0.038(3) -0.004(3) 0.001(3) 0.015(4)
C25 0.094(14) 0.065(11) 0.040(6) -0.003(6) 0.011(9) 0.001(9)
C26 0.140(9) 0.11(2) 0.080(7) 0.019(17) 0.029(6) -0.023(17)
C27 0.074(16) 0.067(18) 0.036(8) -0.008(9) 0.002(10) 0.000(11)
C28 0.12(3) 0.08(2) 0.08(3) 0.021(17) 0.00(2) 0.023(17)
C29 0.124(15) 0.084(18) 0.055(10) 0.012(9) -0.029(10) -0.004(14)
C30 0.069(4) 0.075(5) 0.075(5) 0.007(4) -0.002(3) -0.017(4)
C31 0.062(3) 0.065(4) 0.046(3) -0.004(3) 0.009(2) -0.010(3)
C32 0.068(4) 0.067(4) 0.053(3) 0.006(3) 0.001(3) -0.019(3)
C33 0.092(5) 0.063(4) 0.050(3) 0.009(3) 0.001(3) -0.022(4)
C34 0.083(9) 0.084(10) 0.091(9) 0.014(8) -0.002(8) -0.023(8)
C35 0.065(7) 0.061(7) 0.037(5) 0.002(5) 0.005(5) -0.015(6)
C36 0.16(4) 0.11(2) 0.11(4) 0.07(3) 0.06(4) 0.04(3)
C37 0.14(3) 0.15(5) 0.060(12) 0.03(2) 0.029(14) -0.01(3)
C38 0.09(2) 0.091(17) 0.17(3) 0.048(17) 0.07(2) 0.038(17)
C39 0.13(3) 0.08(2) 0.23(4) 0.09(2) 0.06(4) 0.03(2)
C40 0.139(17) 0.090(15) 0.112(9) 0.021(10) 0.011(12) -0.067(12)
C41 0.139(17) 0.090(15) 0.112(9) 0.021(10) 0.011(12) -0.067(12)
Li1 0.106(8) 0.059(6) 0.038(4) 0.002(4) -0.001(5) 0.028(6)

loop_
_atom_type_symbol
_atom_type_description
_atom_type_scat_dispersion_real
_atom_type_scat_dispersion_imag
_atom_type_scat_source
C C 0.0033 0.0016 'International Tables Vol C Tables 4.2.6.8 and 6.1.1.4'
H H 0.0000 0.0000 'International Tables Vol C Tables 4.2.6.8 and 6.1.1.4'
Eu Eu -0.1578 3.6682 'International Tables Vol C Tables 4.2.6.8 and 6.1.1.4'
F F 0.0171 0.0103 'International Tables Vol C Tables 4.2.6.8 and 6.1.1.4'
Li Li -0.0003 0.0001 'International Tables Vol C Tables 4.2.6.8 and 6.1.1.4'
O O 0.0106 0.0060 'International Tables Vol C Tables 4.2.6.8 and 6.1.1.4'

loop_
_geom_angle_atom_site_label_1
_geom_angle_atom_site_label_2
_geom_angle_atom_site_label_3
_geom_angle
O5 Eu1 O9 71.43(16)
O5 Eu1 O12 101.31(17)
O5 Eu1 Li1 74.0(3)
O6 Eu1 O5 70.34(15)
O6 Eu1 O9 137.54(14)
O6 Eu1 O10 117.68(15)
O6 Eu1 O11 146.35(13)
O6 Eu1 O12 76.39(15)
O6 Eu1 Li1 140.7(2)
O7 Eu1 O5 146.33(16)
O7 Eu1 O6 77.71(15)
O7 Eu1 O9 132.75(15)
O7 Eu1 O10 131.60(17)
O7 Eu1 O11 71.34(14)
O7 Eu1 O12 80.71(15)
O7 Eu1 Li1 139.7(3)
O8 Eu1 O5 88.6(2)
O8 Eu1 O6 90.60(17)
O8 Eu1 O7 81.25(19)
O8 Eu1 O9 70.66(15)
O8 Eu1 O10 138.47(15)
O8 Eu1 O11 97.32(18)
O8 Eu1 O12 159.64(15)
O8 Eu1 Li1 104.6(2)
O9 Eu1 O12 129.27(13)
O9 Eu1 Li1 33.98(19)
O10 Eu1 O5 74.88(18)
O10 Eu1 O9 68.00(13)
O10 Eu1 O11 76.15(14)
O10 Eu1 O12 61.83(13)
O10 Eu1 Li1 34.53(19)
O11 Eu1 O5 142.13(15)
O11 Eu1 O9 75.41(14)
O11 Eu1 O12 85.76(14)
O11 Eu1 Li1 68.3(2)
O12 Eu1 Li1 95.30(19)
C35 O1 H39C 146.6
C38 O1 C35 122(2)
C38 O1 H39C 29.3
C34 O2 C36 99(3)
C34 O2 C39 53(2)
C36 O2 C39 152(3)
C34 O3 C41 119(2)
C35 O4 C40 117.7(18)
C33 O5 Eu1 138.3(4)
C31 O6 Eu1 136.3(4)
C12 O7 Eu1 134.8(4)
C22 O8 Eu1 135.7(5)
C24 O9 Eu1 134.9(4)
C24 O9 Li1 119.5(5)
Li1 O9 Eu1 103.7(3)
C4 O10 Eu1 130.0(4)
C4 O10 Li1 125.2(5)
Li1 O10 Eu1 104.7(3)
C14 O11 Eu1 138.4(4)
C2 O12 Eu1 120.1(4)
C2 O12 C6 22.8(11)
C2 O12 C10 116.0(6)
C6 O12 Eu1 124.5(12)
C10 O12 Eu1 120.1(4)
C10 O12 C6 115.3(13)
C1A O13 C6 117(4)
C2 O14 C9 113.5(9)
C3 O15 Li1 126.5(5)
C1C O16 H16 115.9
C1C O16 Li1 128.3(10)
Li1 O16 H16 115.9
C15 O17 C18 111.0(7)
C15 O18 C17 117.0(7)
C26 O19 C27 109(4)
C25 O20 C29 108.1(15)
C20 O21 Li1 121.9(6)
C25 O21 C20 116.1(10)
C25 O21 C27 25.2(9)
C25 O21 Li1 121.7(9)
C27 O21 C20 118.8(13)
C27 O21 Li1 115.4(13)
F10 C1 F12 106.0(8)
F10 C1 C3 114.9(6)
F11 C1 F10 109.4(9)
F11 C1 F12 103.7(7)
F11 C1 C3 112.8(7)
F12 C1 C3 109.3(8)
O13 C1A H1AA 109.5
O13 C1A H1AB 109.5
O13 C1A H1AC 109.5
H1AA C1A H1AB 109.5
H1AA C1A H1AC 109.5
H1AB C1A H1AC 109.5
O16 C1C H1CA 109.5
O16 C1C H1CB 109.5
O16 C1C H1CC 109.5
O12 C2 C4 105.2(6)
O12 C2 C7 113.6(12)
O14 C2 O12 110.4(7)
O14 C2 C4 109.9(7)
O14 C2 C7 106.2(12)
C7 C2 C4 111.5(11)
O15 C3 C1 115.4(6)
O15 C3 C5 128.3(6)
C5 C3 C1 116.3(6)
O10 C4 C2 115.6(6)
O10 C4 C5 125.6(5)
O10 C4 C6 117.8(15)
C2 C4 C6 21.5(10)
C5 C4 C2 118.5(6)
C5 C4 C6 114.6(14)
C3 C5 H5 118.7
C4 C5 C3 122.5(5)
C4 C5 H5 118.7
O12 C6 C4 102.1(18)
O13 C6 O12 112(2)
O13 C6 C4 110(3)
O13 C6 C8 93(2)
C8 C6 O12 122(4)
C8 C6 C4 118(3)
C6 C8 H8A 109.5
C6 C8 H8B 109.5
C6 C8 H8C 109.5
H8A C8 H8B 109.5
H8A C8 H8C 109.5
H8B C8 H8C 109.5
O12 C10 H10A 109.5
O12 C10 H10B 109.5
O12 C10 H10C 109.5
H10A C10 H10B 109.5
H10A C10 H10C 109.5
H10B C10 H10C 109.5
F1 C11 F4 141.7(19)
F1 C11 F5 110(2)
F1 C11 C12 111.9(19)
F2 C11 F1 37(2)
F2 C11 F3 64(2)
F2 C11 F4 110(2)
F2 C11 F5 132.9(19)
F2 C11 F6 110(2)
F2 C11 C12 114.3(14)
F3 C11 F1 99(2)
F3 C11 F4 46.7(14)
F3 C11 F5 110(2)
F3 C11 F6 125.6(14)
F3 C11 C12 116.4(14)
F4 C11 C12 100.3(13)
F5 C11 F4 76.5(18)
F5 C11 C12 109.7(14)
F6 C11 F1 79(2)
F6 C11 F4 106.3(17)
F6 C11 F5 31.8(13)
F6 C11 C12 114.4(12)
O7 C12 C11 113.1(7)
O7 C12 C13 129.4(6)
C13 C12 C11 117.4(7)
C12 C13 H13 119.3
C12 C13 C14 121.4(6)
C14 C13 H13 119.3
O11 C14 C13 124.4(5)
O11 C14 C15 115.4(5)
C13 C14 C15 120.2(6)
O17 C15 O18 115.0(6)
O17 C15 C14 109.9(6)
O17 C15 C16 105.4(7)
O18 C15 C14 107.2(6)
O18 C15 C16 111.7(7)
C14 C15 C16 107.5(6)
C15 C16 H16A 109.5
C15 C16 H16B 109.5
C15 C16 H16C 109.5
H16A C16 H16B 109.5
H16A C16 H16C 109.5
H16B C16 H16C 109.5
O18 C17 H17A 109.5
O18 C17 H17B 109.5
O18 C17 H17C 109.5
H17A C17 H17B 109.5
H17A C17 H17C 109.5
H17B C17 H17C 109.5
O17 C18 H18A 109.5
O17 C18 H18B 109.5
O17 C18 H18C 109.5
H18A C18 H18B 109.5
H18A C18 H18C 109.5
H18B C18 H18C 109.5
O21 C20 H20A 109.5
O21 C20 H20B 109.5
O21 C20 H20C 109.5
H20A C20 H20B 109.5
H20A C20 H20C 109.5
H20B C20 H20C 109.5
F14 C21 F13 64.3(14)
F14 C21 F16 114.2(17)
F14 C21 C22 110.9(11)
F15 C21 F13 102.4(17)
F15 C21 F14 39.6(12)
F15 C21 F16 76.2(18)
F15 C21 F18 127.6(15)
F15 C21 C22 115.8(12)
F16 C21 F13 149.2(16)
F16 C21 C22 108.3(12)
F17 C21 F13 89.7(19)
F17 C21 F14 126.8(15)
F17 C21 F15 120(2)
F17 C21 F16 66(2)
F17 C21 F18 44.7(14)
F17 C21 C22 119.3(13)
F18 C21 F13 46.0(13)
F18 C21 F14 102.1(16)
F18 C21 F16 110.3(19)
F18 C21 C22 110.9(14)
C22 C21 F13 100.0(14)
O8 C22 C21 111.3(7)
O8 C22 C23 128.2(6)
C23 C22 C21 120.3(7)
C22 C23 H23 118.6
C22 C23 C24 122.8(6)
C24 C23 H23 118.6
O9 C24 C23 124.2(6)
O9 C24 C25 118.4(10)
O9 C24 C27 115.4(13)
C23 C24 C25 116.7(10)
C23 C24 C27 118.4(13)
C27 C24 C25 23.0(9)
O20 C25 O21 109.8(15)
O20 C25 C1B 103(2)
O20 C25 C24 109.8(15)
O21 C25 C1B 122(2)
O21 C25 C24 102.5(12)
C24 C25 C1B 109(2)
O19 C26 H26A 109.5
O19 C26 H26B 109.5
O19 C26 H26C 109.5
H26A C26 H26B 109.5
H26A C26 H26C 109.5
H26B C26 H26C 109.5
O19 C27 O21 108(2)
O19 C27 C24 106.6(19)
O19 C27 C28 101(2)
O21 C27 C24 102.6(17)
O21 C27 C28 111(2)
C24 C27 C28 126(2)
C27 C28 H28A 109.5
C27 C28 H28B 109.5
C27 C28 H28C 109.5
H28A C28 H28B 109.5
H28A C28 H28C 109.5
H28B C28 H28C 109.5
F7 C30 F8 104.5(8)
F7 C30 F9 108.5(8)
F7 C30 C31 110.9(7)
F8 C30 F9 105.1(8)
F8 C30 C31 111.9(7)
F9 C30 C31 115.2(7)
O6 C31 C30 114.1(5)
O6 C31 C32 128.5(6)
C32 C31 C30 117.4(6)
C31 C32 H32 119.1
C31 C32 C33 121.8(6)
C33 C32 H32 119.1
O5 C33 C32 124.2(6)
O5 C33 C34 112.8(9)
O5 C33 C35 119.4(7)
C32 C33 C34 122.0(9)
C32 C33 C35 114.9(8)
C35 C33 C34 24.6(8)
O2 C34 O3 129(2)
O2 C34 C33 112.8(18)
O2 C34 C39 86(3)
O3 C34 C33 109.1(17)
O3 C34 C39 102(3)
C39 C34 C33 115(2)
O4 C35 O1 116.4(14)
O4 C35 C33 106.3(10)
O4 C35 C37 108(3)
C33 C35 O1 104.7(10)
C37 C35 O1 111(2)
C37 C35 C33 110(2)
O2 C36 H36A 109.5
O2 C36 H36B 109.5
O2 C36 H36C 109.5
H36A C36 H36B 109.5
H36A C36 H36C 109.5
H36B C36 H36C 109.5
O1 C38 H39A 112.1
O1 C38 H39B 80.1
O1 C38 H39C 48.2
H38A C38 H39A 24.9
H38A C38 H39B 71.1
H38A C38 H39C 155.5
H38B C38 H39A 127.1
H38B C38 H39B 60.9
H38B C38 H39C 90.3
H38C C38 H39A 85.8
H38C C38 H39B 168.9
H38C C38 H39C 75.6
H39A C38 H39B 95.9
H39A C38 H39C 142.2
H39B C38 H39C 108.7
O2 C39 H39A 139.9
O2 C39 H39B 106.4
O2 C39 H39C 73.8
C34 C39 O2 40.7(15)
C34 C39 H39A 109.2
C34 C39 H39B 108.4
C34 C39 H39C 110.8
H39A C39 H39B 109.5
H39A C39 H39C 109.5
H39B C39 H39C 109.5
O3 C41 H41A 109.5
O3 C41 H41B 109.5
O3 C41 H41C 109.5
H41A C41 H41B 109.5
H41A C41 H41C 109.5
H41B C41 H41C 109.5
O9 Li1 Eu1 42.4(2)
O9 Li1 O10 82.5(4)
O9 Li1 O21 76.5(4)
O10 Li1 Eu1 40.8(2)
O15 Li1 Eu1 127.8(5)
O15 Li1 O9 155.5(8)
O15 Li1 O10 88.4(4)
O15 Li1 O21 99.5(5)
O16 Li1 Eu1 105.7(5)
O16 Li1 O9 103.8(6)
O16 Li1 O10 108.0(6)
O16 Li1 O15 100.6(6)
O16 Li1 O21 103.4(6)
O21 Li1 Eu1 116.6(5)
O21 Li1 O10 145.5(7)

loop_
_geom_bond_atom_site_label_1
_geom_bond_atom_site_label_2
_geom_bond_distance
Eu1 O5 2.398(4)
Eu1 O6 2.358(4)
Eu1 O7 2.349(4)
Eu1 O8 2.334(5)
Eu1 O9 2.426(3)
Eu1 O10 2.362(4)
Eu1 O11 2.366(4)
Eu1 O12 2.533(4)
Eu1 Li1 3.498(10)
F1 C11 1.37(4)
F2 C11 1.19(3)
F3 C11 1.199(18)
F4 C11 1.45(3)
F5 C11 1.37(3)
F6 C11 1.28(2)
F7 C30 1.281(9)
F8 C30 1.285(11)
F9 C30 1.295(9)
F10 C1 1.295(9)
F11 C1 1.281(10)
F12 C1 1.328(11)
F13 C21 1.56(3)
F14 C21 1.350(18)
F15 C21 1.20(2)
F16 C21 1.42(2)
F17 C21 1.14(2)
F18 C21 1.269(19)
O1 C35 1.56(2)
O1 C38 1.46(4)
O1 H39C 1.1118
O2 C34 1.22(3)
O2 C36 1.53(5)
O2 C39 1.87(5)
O3 C34 1.27(2)
O3 C41 1.43(3)
O4 C35 1.40(2)
O4 C40 1.44(3)
O5 C33 1.232(8)
O6 C31 1.251(7)
O7 C12 1.245(7)
O8 C22 1.268(8)
O9 C24 1.239(7)
O9 Li1 2.012(11)
O10 C4 1.266(6)
O10 Li1 2.050(10)
O11 C14 1.237(7)
O12 C2 1.429(12)
O12 C6 1.49(4)
O12 C10 1.459(8)
O13 C1A 1.32(9)
O13 C6 1.33(4)
O14 C2 1.403(11)
O14 C9 1.478(17)
O15 C3 1.222(7)
O15 Li1 1.964(12)
O16 H16 0.9300
O16 C1C 1.287(15)
O16 Li1 1.927(16)
O17 C15 1.367(9)
O17 C18 1.405(9)
O18 C15 1.380(9)
O18 C17 1.413(9)
O19 C26 1.41(8)
O19 C27 1.42(3)
O20 C25 1.39(2)
O20 C29 1.40(4)
O21 C20 1.444(9)
O21 C25 1.41(2)
O21 C27 1.43(3)
O21 Li1 2.022(11)
C1 C3 1.528(10)
C1A H1AA 0.9600
C1A H1AB 0.9600
C1A H1AC 0.9600
C1B H1BA 0.9600
C1B H1BB 0.9600
C1B H1BC 0.9600
C1B C25 1.58(6)
C1C H1CA 0.9600
C1C H1CB 0.9600
C1C H1CC 0.9600
C2 C4 1.549(11)
C2 C7 1.53(3)
C3 C5 1.404(9)
C4 C5 1.383(9)
C4 C6 1.55(3)
C5 H5 0.9300
C6 C8 1.45(2)
C7 H7A 0.9600
C7 H7B 0.9600
C7 H7C 0.9600
C8 H8A 0.9600
C8 H8B 0.9600
C8 H8C 0.9600
C9 H9A 0.9600
C9 H9B 0.9600
C9 H9C 0.9600
C10 H10A 0.9600
C10 H10B 0.9600
C10 H10C 0.9600
C11 C12 1.565(12)
C12 C13 1.376(9)
C13 H13 0.9300
C13 C14 1.400(8)
C14 C15 1.541(9)
C15 C16 1.598(12)
C16 H16A 0.9600
C16 H16B 0.9600
C16 H16C 0.9600
C17 H17A 0.9600
C17 H17B 0.9600
C17 H17C 0.9600
C18 H18A 0.9600
C18 H18B 0.9600
C18 H18C 0.9600
C20 H20A 0.9600
C20 H20B 0.9600
C20 H20C 0.9600
C21 C22 1.550(13)
C22 C23 1.346(10)
C23 H23 0.9300
C23 C24 1.403(10)
C24 C25 1.57(2)
C24 C27 1.55(3)
C26 H26A 0.9600
C26 H26B 0.9600
C26 H26C 0.9600
C27 C28 1.75(6)
C28 H28A 0.9600
C28 H28B 0.9600
C28 H28C 0.9600
C29 H29A 0.9600
C29 H29B 0.9600
C29 H29C 0.9600
C30 C31 1.523(10)
C31 C32 1.366(9)
C32 H32 0.9300
C32 C33 1.410(9)
C33 C34 1.63(2)
C33 C35 1.543(15)
C34 C39 1.504(19)
C35 C37 1.50(2)
C36 H36A 0.9600
C36 H36B 0.9600
C36 H36C 0.9600
C37 H37A 0.9600
C37 H37B 0.9600
C37 H37C 0.9600
C38 H38A 0.9600
C38 H38B 0.9600
C38 H38C 0.9600
C38 H39A 0.9259
C38 H39B 1.1740
C38 H39C 0.7293
C39 H39A 0.9600
C39 H39B 0.9601
C39 H39C 0.9598
C40 H40A 0.9600
C40 H40B 0.9600
C40 H40C 0.9600
C41 H41A 0.9600
C41 H41B 0.9600
C41 H41C 0.9600

loop_
_geom_torsion_atom_site_label_1
_geom_torsion_atom_site_label_2
_geom_torsion_atom_site_label_3
_geom_torsion_atom_site_label_4
_geom_torsion
Eu1 O5 C33 C32 -10.0(13)
Eu1 O5 C33 C34 158.8(10)
Eu1 O5 C33 C35 -174.7(8)
Eu1 O6 C31 C30 -176.8(5)
Eu1 O6 C31 C32 2.2(11)
Eu1 O7 C12 C11 -171.3(8)
Eu1 O7 C12 C13 4.5(12)
Eu1 O8 C22 C21 -176.2(8)
Eu1 O8 C22 C23 7.9(14)
Eu1 O9 C24 C23 -21.8(13)
Eu1 O9 C24 C25 148.7(8)
Eu1 O9 C24 C27 174.3(11)
Eu1 O9 Li1 O10 -8.5(5)
Eu1 O9 Li1 O15 -77.7(13)
Eu1 O9 Li1 O16 98.2(4)
Eu1 O9 Li1 O21 -161.0(3)
Eu1 O10 C4 C2 -0.6(9)
Eu1 O10 C4 C5 -173.8(6)
Eu1 O10 C4 C6 23.4(14)
Eu1 O10 Li1 O9 8.8(5)
Eu1 O10 Li1 O15 166.0(4)
Eu1 O10 Li1 O16 -93.4(5)
Eu1 O10 Li1 O21 61.4(11)
Eu1 O11 C14 C13 -4.2(10)
Eu1 O11 C14 C15 177.6(5)
Eu1 O12 C2 O14 -148.8(5)
Eu1 O12 C2 C4 -30.3(7)
Eu1 O12 C2 C7 92.0(12)
Eu1 O12 C6 O13 129.9(18)
Eu1 O12 C6 C4 12(2)
Eu1 O12 C6 C8 -122(3)
F1 C11 C12 O7 78(2)
F1 C11 C12 C13 -98(2)
F2 C11 C12 O7 37(3)
F2 C11 C12 C13 -139(3)
F3 C11 C12 O7 -34(3)
F3 C11 C12 C13 149(2)
F4 C11 C12 O7 -80.9(15)
F4 C11 C12 C13 102.8(13)
F5 C11 C12 O7 -160.1(16)
F5 C11 C12 C13 24(2)
F6 C11 C12 O7 165.8(16)
F6 C11 C12 C13 -10(2)
F7 C30 C31 O6 59.6(10)
F7 C30 C31 C32 -119.6(8)
F8 C30 C31 O6 -56.7(9)
F8 C30 C31 C32 124.1(8)
F9 C30 C31 O6 -176.7(7)
F9 C30 C31 C32 4.1(11)
F10 C1 C3 O15 -158.7(8)
F10 C1 C3 C5 22.9(12)
F11 C1 C3 O15 -32.4(11)
F11 C1 C3 C5 149.2(8)
F12 C1 C3 O15 82.3(9)
F12 C1 C3 C5 -96.1(8)
F13 C21 C22 O8 101.9(17)
F13 C21 C22 C23 -81.9(18)
F14 C21 C22 O8 168.1(15)
F14 C21 C22 C23 -16(2)
F15 C21 C22 O8 -148.9(19)
F15 C21 C22 C23 27(2)
F16 C21 C22 O8 -65.8(14)
F16 C21 C22 C23 110.4(14)
F17 C21 C22 O8 7(3)
F17 C21 C22 C23 -177(3)
F18 C21 C22 O8 55(2)
F18 C21 C22 C23 -128.4(18)
O3 C34 C39 O2 -129(2)
O5 Eu1 O6 C31 -5.5(6)
O5 Eu1 O7 C12 169.9(6)
O5 Eu1 O8 C22 57.1(7)
O5 Eu1 O9 C24 -74.3(7)
O5 Eu1 O9 Li1 88.7(5)
O5 Eu1 O10 C4 100.5(5)
O5 Eu1 O10 Li1 -83.5(4)
O5 Eu1 O11 C14 -170.3(5)
O5 Eu1 O12 C2 -42.5(5)
O5 Eu1 O12 C6 -69.0(15)
O5 Eu1 O12 C10 114.7(6)
O5 Eu1 Li1 O9 -80.4(4)
O5 Eu1 Li1 O10 86.5(4)
O5 Eu1 Li1 O15 68.7(7)
O5 Eu1 Li1 O16 -173.9(5)
O5 Eu1 Li1 O21 -59.8(6)
O5 C33 C34 O2 50(2)
O5 C33 C34 O3 -159.9(13)
O5 C33 C34 C39 -46(4)
O5 C33 C35 O1 -38.7(13)
O5 C33 C35 O4 -162.4(11)
O5 C33 C35 C37 81(3)
O6 Eu1 O5 C33 9.7(8)
O6 Eu1 O7 C12 -171.6(7)
O6 Eu1 O8 C22 127.4(7)
O6 Eu1 O9 C24 -47.6(7)
O6 Eu1 O9 Li1 115.4(5)
O6 Eu1 O10 C4 42.9(6)
O6 Eu1 O10 Li1 -141.2(4)
O6 Eu1 O11 C14 29.2(7)
O6 Eu1 O12 C2 -108.9(5)
O6 Eu1 O12 C6 -135.4(15)
O6 Eu1 O12 C10 48.4(6)
O6 Eu1 Li1 O9 -105.8(4)
O6 Eu1 Li1 O10 61.2(5)
O6 Eu1 Li1 O15 43.4(8)
O6 Eu1 Li1 O16 160.8(3)
O6 Eu1 Li1 O21 -85.1(6)
O6 C31 C32 C33 2.0(11)
O7 Eu1 O5 C33 28.9(10)
O7 Eu1 O6 C31 -174.7(6)
O7 Eu1 O8 C22 -155.1(8)
O7 Eu1 O9 C24 77.9(7)
O7 Eu1 O9 Li1 -119.1(5)
O7 Eu1 O10 C4 -55.4(6)
O7 Eu1 O10 Li1 120.5(4)
O7 Eu1 O11 C14 5.1(6)
O7 Eu1 O12 C2 171.6(5)
O7 Eu1 O12 C6 145.1(15)
O7 Eu1 O12 C10 -31.1(6)
O7 Eu1 Li1 O9 97.4(5)
O7 Eu1 Li1 O10 -95.6(5)
O7 Eu1 Li1 O15 -113.4(7)
O7 Eu1 Li1 O16 3.9(6)
O7 Eu1 Li1 O21 118.1(5)
O7 C12 C13 C14 -0.5(12)
O8 Eu1 O5 C33 100.8(8)
O8 Eu1 O6 C31 -93.8(6)
O8 Eu1 O7 C12 95.9(6)
O8 Eu1 O9 C24 20.9(7)
O8 Eu1 O9 Li1 -176.1(5)
O8 Eu1 O10 C4 170.5(5)
O8 Eu1 O10 Li1 -13.6(5)
O8 Eu1 O11 C14 -73.1(6)
O8 Eu1 O12 C2 -160.5(6)
O8 Eu1 O12 C6 173.1(15)
O8 Eu1 O12 C10 -3.2(9)
O8 Eu1 Li1 O9 3.8(5)
O8 Eu1 Li1 O10 170.7(4)
O8 Eu1 Li1 O15 152.9(6)
O8 Eu1 Li1 O16 -89.7(4)
O8 Eu1 Li1 O21 24.5(6)
O8 C22 C23 C24 1.9(16)
O9 Eu1 O5 C33 170.9(8)
O9 Eu1 O6 C31 -32.5(7)
O9 Eu1 O7 C12 42.6(7)
O9 Eu1 O8 C22 -13.7(7)
O9 Eu1 O10 C4 176.2(6)
O9 Eu1 O10 Li1 -7.8(4)
O9 Eu1 O11 C14 -140.8(6)
O9 Eu1 O12 C2 32.6(5)
O9 Eu1 O12 C6 6.1(15)
O9 Eu1 O12 C10 -170.1(6)
O9 Eu1 Li1 O10 167.0(7)
O9 Eu1 Li1 O15 149.1(10)
O9 Eu1 Li1 O16 -93.5(6)
O9 Eu1 Li1 O21 20.7(3)
O9 C24 C25 O20 129.9(13)
O9 C24 C25 O21 13.2(14)
O9 C24 C25 C1B -118(2)
O9 C24 C27 O19 -143.8(16)
O9 C24 C27 O21 -30.3(18)
O9 C24 C27 C28 98(3)
O10 Eu1 O5 C33 -117.7(8)
O10 Eu1 O6 C31 54.5(6)
O10 Eu1 O7 C12 -55.3(7)
O10 Eu1 O8 C22 -8.0(9)
O10 Eu1 O9 C24 -155.1(7)
O10 Eu1 O9 Li1 7.9(4)
O10 Eu1 O11 C14 148.7(6)
O10 Eu1 O12 C2 23.3(4)
O10 Eu1 O12 C6 -3.2(15)
O10 Eu1 O12 C10 -179.4(6)
O10 Eu1 Li1 O9 -167.0(7)
O10 Eu1 Li1 O15 -17.8(4)
O10 Eu1 Li1 O16 99.5(6)
O10 Eu1 Li1 O21 -146.3(9)
O10 C4 C5 C3 2.7(12)
O10 C4 C6 O12 -20(2)
O10 C4 C6 O13 -139.0(18)
O10 C4 C6 C8 116(3)
O11 Eu1 O5 C33 -159.0(7)
O11 Eu1 O6 C31 161.9(5)
O11 Eu1 O7 C12 -5.0(6)
O11 Eu1 O8 C22 -85.3(7)
O11 Eu1 O9 C24 124.2(7)
O11 Eu1 O9 Li1 -72.8(4)
O11 Eu1 O10 C4 -104.1(5)
O11 Eu1 O10 Li1 71.8(4)
O11 Eu1 O12 C2 99.9(5)
O11 Eu1 O12 C6 73.4(15)
O11 Eu1 O12 C10 -102.9(6)
O11 Eu1 Li1 O9 96.0(4)
O11 Eu1 Li1 O10 -97.0(4)
O11 Eu1 Li1 O15 -114.9(7)
O11 Eu1 Li1 O16 2.5(4)
O11 Eu1 Li1 O21 116.7(6)
O11 C14 C15 O17 -43.8(9)
O11 C14 C15 O18 -169.4(6)
O11 C14 C15 C16 70.4(7)
O12 Eu1 O5 C33 -61.3(8)
O12 Eu1 O6 C31 102.0(6)
O12 Eu1 O7 C12 -93.6(7)
O12 Eu1 O8 C22 177.0(6)
O12 Eu1 O9 C24 -163.9(6)
O12 Eu1 O9 Li1 -0.9(5)
O12 Eu1 O10 C4 -11.5(5)
O12 Eu1 O10 Li1 164.4(5)
O12 Eu1 O11 C14 86.7(6)
O12 Eu1 Li1 O9 179.3(4)
O12 Eu1 Li1 O10 -13.7(4)
O12 Eu1 Li1 O15 -31.6(7)
O12 Eu1 Li1 O16 85.8(4)
O12 Eu1 Li1 O21 -160.0(5)
O12 C2 C4 O10 19.9(8)
O12 C2 C4 C5 -166.3(6)
O12 C2 C4 C6 -81(5)
O14 C2 C4 O10 138.8(7)
O14 C2 C4 C5 -47.4(10)
O14 C2 C4 C6 38(4)
O15 C3 C5 C4 -2.3(13)
C1 C3 C5 C4 175.8(8)
C1A O13 C6 O12 -53(5)
C1A O13 C6 C4 59(5)
C1A O13 C6 C8 -179(5)
C1C O16 Li1 Eu1 -147.7(16)
C1C O16 Li1 O9 168.5(16)
C1C O16 Li1 O10 -105.1(16)
C1C O16 Li1 O15 -13.3(17)
C1C O16 Li1 O21 89.3(16)
C2 O12 C6 O13 44(3)
C2 O12 C6 C4 -74(3)
C2 O12 C6 C8 152(6)
C2 C4 C5 C3 -170.3(7)
C2 C4 C6 O12 69(4)
C2 C4 C6 O13 -49(3)
C2 C4 C6 C8 -154(7)
C3 O15 Li1 Eu1 30.0(11)
C3 O15 Li1 O9 86.4(15)
C3 O15 Li1 O10 18.5(9)
C3 O15 Li1 O16 -89.6(8)
C3 O15 Li1 O21 164.7(6)
C4 O10 Li1 Eu1 176.2(7)
C4 O10 Li1 O9 -175.0(5)
C4 O10 Li1 O15 -17.8(8)
C4 O10 Li1 O16 82.9(7)
C4 O10 Li1 O21 -122.4(10)
C5 C4 C6 O12 175.1(11)
C5 C4 C6 O13 56(2)
C5 C4 C6 C8 -49(4)
C6 O12 C2 O14 -41(4)
C6 O12 C2 C4 78(4)
C6 O12 C2 C7 -160(4)
C6 C4 C5 C3 166.1(14)
C7 C2 C4 O10 -103.6(14)
C7 C2 C4 C5 70.1(15)
C7 C2 C4 C6 155(5)
C9 O14 C2 O12 57.8(11)
C9 O14 C2 C4 -57.9(12)
C9 O14 C2 C7 -178.7(13)
C10 O12 C2 O14 53.0(9)
C10 O12 C2 C4 171.5(6)
C10 O12 C2 C7 -66.2(13)
C10 O12 C6 O13 -54(2)
C10 O12 C6 C4 -171.3(11)
C10 O12 C6 C8 55(3)
C11 C12 C13 C14 175.0(10)
C12 C13 C14 O11 0.2(11)
C12 C13 C14 C15 178.4(7)
C13 C14 C15 O17 137.9(7)
C13 C14 C15 O18 12.3(9)
C13 C14 C15 C16 -107.9(8)
C17 O18 C15 O17 55.6(11)
C17 O18 C15 C14 178.0(8)
C17 O18 C15 C16 -64.5(10)
C18 O17 C15 O18 58.2(9)
C18 O17 C15 C14 -62.8(8)
C18 O17 C15 C16 -178.3(6)
C20 O21 C25 O20 59.5(17)
C20 O21 C25 C1B -61(3)
C20 O21 C25 C24 176.2(10)
C20 O21 C27 O19 -55(2)
C20 O21 C27 C24 -167.1(11)
C20 O21 C27 C28 55(2)
C20 O21 Li1 Eu1 163.8(8)
C20 O21 Li1 O9 178.0(9)
C20 O21 Li1 O10 123.9(12)
C20 O21 Li1 O15 22.7(11)
C20 O21 Li1 O16 -80.7(10)
C21 C22 C23 C24 -173.6(11)
C22 C23 C24 O9 5.2(15)
C22 C23 C24 C25 -165.4(10)
C22 C23 C24 C27 168.7(13)
C23 C24 C25 O20 -59.0(16)
C23 C24 C25 O21 -175.6(9)
C23 C24 C25 C1B 53(2)
C23 C24 C27 O19 51(2)
C23 C24 C27 O21 164.8(11)
C23 C24 C27 C28 -67(3)
C24 O9 Li1 Eu1 166.2(7)
C24 O9 Li1 O10 157.7(6)
C24 O9 Li1 O15 88.5(14)
C24 O9 Li1 O16 -95.6(7)
C24 O9 Li1 O21 5.2(7)
C25 O21 C27 O19 36(3)
C25 O21 C27 C24 -76(4)
C25 O21 C27 C28 146(6)
C25 O21 Li1 Eu1 -10.6(12)
C25 O21 Li1 O9 3.6(11)
C25 O21 Li1 O10 -50.4(16)
C25 O21 Li1 O15 -151.7(10)
C25 O21 Li1 O16 104.9(10)
C25 C24 C27 O19 -41(4)
C25 C24 C27 O21 73(4)
C25 C24 C27 C28 -159(7)
C26 O19 C27 O21 -44(4)
C26 O19 C27 C24 66(4)
C26 O19 C27 C28 -161(4)
C27 O21 C25 O20 -43(4)
C27 O21 C25 C1B -164(6)
C27 O21 C25 C24 74(4)
C27 O21 Li1 Eu1 -38.5(13)
C27 O21 Li1 O9 -24.3(12)
C27 O21 Li1 O10 -78.3(16)
C27 O21 Li1 O15 -179.6(11)
C27 O21 Li1 O16 77.0(12)
C27 C24 C25 O20 41(4)
C27 C24 C25 O21 -75(5)
C27 C24 C25 C1B 153(6)
C29 O20 C25 O21 61(2)
C29 O20 C25 C1B -167(2)
C29 O20 C25 C24 -51(2)
C30 C31 C32 C33 -178.9(7)
C31 C32 C33 O5 1.6(12)
C31 C32 C33 C34 -166.1(11)
C31 C32 C33 C35 167.0(8)
C32 C33 C34 O2 -140.5(15)
C32 C33 C34 O3 9(2)
C32 C33 C34 C39 123(3)
C32 C33 C35 O1 155.2(9)
C32 C33 C35 O4 31.5(15)
C32 C33 C35 C37 -85(3)
C33 C34 C39 O2 113(2)
C34 C33 C35 O1 42(2)
C34 C33 C35 O4 -82(3)
C34 C33 C35 C37 162(4)
C35 C33 C34 O2 -61(3)
C35 C33 C34 O3 89(3)
C35 C33 C34 C39 -157(5)
C36 O2 C34 O3 -77(4)
C36 O2 C34 C33 65(3)
C36 O2 C34 C39 -179(4)
C36 O2 C39 C34 2(8)
C38 O1 C35 O4 64(3)
C38 O1 C35 C33 -53(3)
C38 O1 C35 C37 -172(4)
C39 O2 C34 O3 102(3)
C39 O2 C34 C33 -116(2)
C40 O4 C35 O1 59(2)
C40 O4 C35 C33 175.3(16)
C40 O4 C35 C37 -67(3)
C41 O3 C34 O2 -24(4)
C41 O3 C34 C33 -167.8(16)
C41 O3 C34 C39 70(3)
Li1 Eu1 O5 C33 -153.6(8)
Li1 Eu1 O6 C31 20.4(7)
Li1 Eu1 O7 C12 -6.4(8)
Li1 Eu1 O8 C22 -15.9(8)
Li1 Eu1 O9 C24 -163.0(9)
Li1 Eu1 O10 C4 -176.0(7)
Li1 Eu1 O11 C14 -175.9(6)
Li1 Eu1 O12 C2 32.1(5)
Li1 Eu1 O12 C6 5.6(15)
Li1 Eu1 O12 C10 -170.6(6)
Li1 O9 C24 C23 177.3(8)
Li1 O9 C24 C25 -12.3(12)
Li1 O9 C24 C27 13.3(14)
Li1 O10 C4 C2 -175.8(6)
Li1 O10 C4 C5 11.0(11)
Li1 O10 C4 C6 -151.9(13)
Li1 O15 C3 C1 169.3(7)
Li1 O15 C3 C5 -12.6(12)
Li1 O21 C25 O20 -125.8(12)
Li1 O21 C25 C1B 114(3)
Li1 O21 C25 C24 -9.1(15)
Li1 O21 C27 O19 146.9(14)
Li1 O21 C27 C24 34.5(17)
Li1 O21 C27 C28 -103(2)
